data_4022425
loop_
_publ_author_name
'Shengming Ma'
'Fei Yu'
'Wenzhong Gao'

_publ_section_title
;
 Studies on Pd(II)-Catalyzed Coupling-Cyclization of
 \a- or \b-Amino Allenes with Allylic Halides
;
_journal_name_full 'Journal of Organic Chemistry'
_journal_page_first 5943
_journal_page_last 5949
_journal_paper_doi 10.1021/jo0342469
_journal_volume 68
_journal_year 2003
_chemical_formula_sum 'C19 H26 N2 O4 S'
_chemical_formula_weight 378.48
_chemical_name_systematic
; 
 ? 
;
_space_group_IT_number 14
_symmetry_cell_setting monoclinic
_symmetry_space_group_name_Hall '-P 2ybc'
_symmetry_space_group_name_H-M 'P 1 21/c 1'
_atom_sites_solution_hydrogens geom
_atom_sites_solution_primary direct
_atom_sites_solution_secondary difmap
_audit_creation_method SHELXL-97
_cell_angle_alpha 90.00
_cell_angle_beta 91.457(2)
_cell_angle_gamma 90.00
_cell_formula_units_Z 4
_cell_length_a 19.0973(16)
_cell_length_b 7.8121(6)
_cell_length_c 13.1877(11)
_cell_measurement_reflns_used 1290
_cell_measurement_temperature 293(2)
_cell_measurement_theta_max 41.072
_cell_measurement_theta_min 5.634
_cell_volume 1966.8(3)
_computing_cell_refinement 'Bruker SMART'
_computing_data_collection 'Bruker SMART'
_computing_data_reduction 'Bruker SHELXTL'
_computing_molecular_graphics 'Bruker SHELXTL'
_computing_publication_material 'Bruker SHELXTL'
_computing_structure_refinement 'SHELXL-97 (Sheldrick, 1997)'
_computing_structure_solution 'SHELXS-97 (Sheldrick, 1990)'
_diffrn_ambient_temperature 293(2)
_diffrn_measured_fraction_theta_full 0.937
_diffrn_measured_fraction_theta_max 0.937
_diffrn_measurement_device_type 'CCD area detector'
_diffrn_measurement_method 'phi and omega scans'
_diffrn_radiation_monochromator graphite
_diffrn_radiation_source 'fine-focus sealed tube'
_diffrn_radiation_type MoK\a
_diffrn_radiation_wavelength 0.71073
_diffrn_reflns_av_R_equivalents 0.0948
_diffrn_reflns_av_sigmaI/netI 0.1127
_diffrn_reflns_limit_h_max 24
_diffrn_reflns_limit_h_min -24
_diffrn_reflns_limit_k_max 9
_diffrn_reflns_limit_k_min -10
_diffrn_reflns_limit_l_max 17
_diffrn_reflns_limit_l_min -14
_diffrn_reflns_number 11646
_diffrn_reflns_theta_full 28.29
_diffrn_reflns_theta_max 28.29
_diffrn_reflns_theta_min 1.07
_exptl_absorpt_coefficient_mu 0.190
_exptl_absorpt_correction_T_max 1.00000
_exptl_absorpt_correction_T_min 0.70278
_exptl_absorpt_correction_type sadabs
_exptl_crystal_colour yellow
_exptl_crystal_density_diffrn 1.278
_exptl_crystal_density_method 'not measured'
_exptl_crystal_F_000 808
_exptl_crystal_size_max 0.506
_exptl_crystal_size_mid 0.267
_exptl_crystal_size_min 0.125
_refine_diff_density_max 0.581
_refine_diff_density_min -0.488
_refine_diff_density_rms 0.168
_refine_ls_extinction_coef 0.0263(16)
_refine_ls_extinction_expression Fc^*^=kFc[1+0.001xFc^2^\l^3^/sin(2\q)]^-1/4^
_refine_ls_extinction_method SHELXL
_refine_ls_goodness_of_fit_ref 0.829
_refine_ls_hydrogen_treatment mixed
_refine_ls_matrix_type full
_refine_ls_number_parameters 305
_refine_ls_number_reflns 4577
_refine_ls_number_restraints 9
_refine_ls_restrained_S_all 0.829
_refine_ls_R_factor_all 0.1208
_refine_ls_R_factor_gt 0.0608
_refine_ls_shift/su_max 0.001
_refine_ls_shift/su_mean 0.000
_refine_ls_structure_factor_coef Fsqd
_refine_ls_weighting_details 'calc w=1/[\s^2^(Fo^2^)+(0.0672P)^2^+0.0000P] where P=(Fo^2^+2Fc^2^)/3'
_refine_ls_weighting_scheme calc
_refine_ls_wR_factor_gt 0.1249
_refine_ls_wR_factor_ref 0.1589
_reflns_number_gt 2121
_reflns_number_total 4577
_reflns_threshold_expression >2sigma(I)
_cod_data_source_file jo0342469si20030224_100540.cif
_cod_data_source_block cd22412
_cod_depositor_comments
;
The following automatic conversions were performed:
'_symmetry_cell_setting' value 'Monoclinic' changed to 'monoclinic'
according to '/home/saulius/struct/CIF-dictionaries/cif_core.dic'
dictionary named 'cif_core.dic' version 2.4.1 from 2010-06-29.

Automatic conversion script
Id: cif_fix_enum 1527 2010-12-29 10:47:43Z saulius 
;
_cod_original_sg_symbol_H-M 'P 21/c'
_cod_database_code 4022425

loop_
_symmetry_equiv_pos_as_xyz
'x, y, z'
'-x, y+1/2, -z+1/2'
'-x, -y, -z'
'x, -y-1/2, z-1/2'

loop_
_atom_site_label
_atom_site_type_symbol
_atom_site_fract_x
_atom_site_fract_y
_atom_site_fract_z
_atom_site_U_iso_or_equiv
_atom_site_adp_type
_atom_site_occupancy
_atom_site_symmetry_multiplicity
_atom_site_calc_flag
_atom_site_refinement_flags
S S 0.32414(4) 0.43008(9) -0.17593(6) 0.0456(3) Uani 1 1 d .
N1 N 0.29480(12) 0.4663(3) -0.06378(18) 0.0437(6) Uani 1 1 d .
N2 N 0.53346(14) -0.1315(4) -0.11579(17) 0.0478(7) Uani 1 1 d .
O1 O 0.26750(11) 0.3644(3) -0.23639(16) 0.0582(6) Uani 1 1 d .
O2 O 0.36025(11) 0.5808(2) -0.20620(15) 0.0555(6) Uani 1 1 d .
O3 O 0.51237(12) -0.2784(3) -0.12456(17) 0.0668(7) Uani 1 1 d .
O4 O 0.59282(12) -0.0934(3) -0.08991(17) 0.0655(7) Uani 1 1 d .
C1 C 0.24790(18) 0.3392(4) -0.0195(3) 0.0534(9) Uani 1 1 d D
C2 C 0.21298(15) 0.4092(4) 0.0727(2) 0.0474(8) Uani 1 1 d .
C3 C 0.23342(16) 0.5526(4) 0.1185(2) 0.0485(8) Uani 1 1 d .
C4 C 0.29434(17) 0.6568(4) 0.0796(2) 0.0492(8) Uani 1 1 d .
C5 C 0.34028(15) 0.5488(4) 0.0130(2) 0.0471(8) Uani 1 1 d .
H4 H 0.3747 0.6202 -0.0194 0.057 Uiso 1 1 calc R
H5 H 0.3648 0.4630 0.0535 0.057 Uiso 1 1 calc R
C6 C 0.1538(2) 0.2956(6) 0.1057(3) 0.0636(10) Uani 1 1 d .
C7 C 0.0937(2) 0.2973(8) 0.0360(4) 0.0922(14) Uani 1 1 d D
C8 C 0.0693(3) 0.1696(8) -0.0126(4) 0.146(2) Uani 1 1 d .
H9 H 0.0902 0.0628 -0.0050 0.176 Uiso 1 1 calc R
H10 H 0.0304 0.1829 -0.0558 0.176 Uiso 1 1 calc R
C9 C 0.2708(2) 0.8205(5) 0.0267(4) 0.0663(11) Uani 1 1 d D
C10 C 0.1996(2) 0.6250(5) 0.2125(3) 0.0658(10) Uani 1 1 d D
C11 C 0.1339(2) 0.7260(7) 0.1947(4) 0.0842(13) Uani 1 1 d D
C12 C 0.1069(2) 0.8090(7) 0.2923(4) 0.1170(17) Uani 1 1 d .
H18 H 0.0944 0.7189 0.3392 0.140 Uiso 1 1 calc R
H19 H 0.1447 0.8745 0.3239 0.140 Uiso 1 1 calc R
C13 C 0.0483(3) 0.9180(8) 0.2770(5) 0.155(2) Uani 1 1 d .
H22 H 0.0587 1.0020 0.2264 0.232 Uiso 1 1 calc R
H21 H 0.0379 0.9744 0.3395 0.232 Uiso 1 1 calc R
H20 H 0.0086 0.8514 0.2547 0.232 Uiso 1 1 calc R
C14 C 0.38777(14) 0.2657(3) -0.16368(19) 0.0370(7) Uani 1 1 d .
C15 C 0.45603(16) 0.3040(4) -0.1355(2) 0.0433(8) Uani 1 1 d D
C16 C 0.50440(16) 0.1750(4) -0.1216(2) 0.0433(7) Uani 1 1 d D
C17 C 0.48279(15) 0.0096(4) -0.1355(2) 0.0392(7) Uani 1 1 d .
C18 C 0.41539(16) -0.0326(4) -0.1658(2) 0.0462(8) Uani 1 1 d .
C19 C 0.36783(16) 0.0968(4) -0.1805(2) 0.0449(8) Uani 1 1 d D
H1 H 0.2724(15) 0.239(4) 0.002(2) 0.062(10) Uiso 1 1 d .
H2 H 0.2108(12) 0.306(4) -0.0697(18) 0.063(10) Uiso 1 1 d D
H3 H 0.3202(14) 0.689(3) 0.135(2) 0.048(9) Uiso 1 1 d .
H6 H 0.1676(16) 0.182(4) 0.106(2) 0.066(11) Uiso 1 1 d .
H7 H 0.1407(17) 0.324(4) 0.176(3) 0.085(12) Uiso 1 1 d .
H8 H 0.075(2) 0.402(3) 0.012(3) 0.119(19) Uiso 1 1 d D
H11 H 0.2376(18) 0.793(4) -0.030(3) 0.084(13) Uiso 1 1 d .
H12 H 0.2429(18) 0.887(4) 0.072(3) 0.085(12) Uiso 1 1 d .
H13 H 0.3085(14) 0.889(4) 0.004(3) 0.098(14) Uiso 1 1 d D
H14 H 0.1857(18) 0.539(4) 0.262(2) 0.099(13) Uiso 1 1 d D
H15 H 0.2298(14) 0.703(3) 0.252(2) 0.074(11) Uiso 1 1 d D
H16 H 0.103(2) 0.651(5) 0.163(3) 0.097(16) Uiso 1 1 d .
H17 H 0.138(2) 0.802(5) 0.135(2) 0.122(17) Uiso 1 1 d D
H23 H 0.4687(12) 0.414(2) -0.1283(18) 0.031(7) Uiso 1 1 d D
H24 H 0.5509(9) 0.197(3) -0.1054(19) 0.043(8) Uiso 1 1 d D
H25 H 0.4042(13) -0.147(3) -0.1728(18) 0.039(8) Uiso 1 1 d .
H26 H 0.3232(10) 0.071(3) -0.2024(18) 0.038(8) Uiso 1 1 d D

loop_
_atom_site_aniso_label
_atom_site_aniso_U_11
_atom_site_aniso_U_22
_atom_site_aniso_U_33
_atom_site_aniso_U_23
_atom_site_aniso_U_13
_atom_site_aniso_U_12
S 0.0502(5) 0.0409(5) 0.0456(5) -0.0043(4) -0.0005(4) 0.0001(4)
N1 0.0401(13) 0.0419(14) 0.0493(15) -0.0108(12) 0.0064(12) -0.0054(11)
N2 0.0551(17) 0.0532(18) 0.0355(14) -0.0003(12) 0.0091(13) 0.0045(15)
O1 0.0562(13) 0.0611(14) 0.0565(13) -0.0135(11) -0.0159(11) 0.0019(11)
O2 0.0720(14) 0.0388(12) 0.0560(14) 0.0063(10) 0.0048(12) -0.0042(11)
O3 0.0819(17) 0.0431(14) 0.0750(17) -0.0030(12) -0.0040(13) 0.0054(13)
O4 0.0489(13) 0.0779(17) 0.0695(16) 0.0088(13) -0.0005(12) 0.0040(13)
C1 0.049(2) 0.044(2) 0.067(2) -0.0053(18) 0.0040(18) -0.0047(17)
C2 0.0432(17) 0.0461(19) 0.0530(19) 0.0052(15) 0.0059(15) 0.0013(15)
C3 0.0484(18) 0.0501(19) 0.0473(19) 0.0004(15) 0.0033(15) 0.0049(16)
C4 0.0522(19) 0.050(2) 0.0452(19) -0.0087(16) 0.0017(17) -0.0068(16)
C5 0.0425(17) 0.0485(18) 0.0502(19) -0.0083(15) -0.0021(15) -0.0034(15)
C6 0.059(2) 0.064(3) 0.068(3) 0.006(2) 0.008(2) -0.010(2)
C7 0.057(3) 0.116(4) 0.102(4) 0.016(3) -0.007(3) -0.030(3)
C8 0.122(4) 0.182(6) 0.132(5) 0.018(4) -0.038(4) -0.068(4)
C9 0.075(3) 0.045(2) 0.079(3) -0.001(2) 0.018(3) 0.001(2)
C10 0.068(2) 0.073(3) 0.057(2) -0.003(2) 0.012(2) 0.002(2)
C11 0.072(3) 0.098(4) 0.083(3) -0.005(3) 0.020(3) 0.022(3)
C12 0.083(3) 0.154(5) 0.116(4) -0.027(3) 0.033(3) 0.036(3)
C13 0.150(5) 0.170(6) 0.147(5) -0.024(4) 0.059(4) 0.028(5)
C14 0.0412(16) 0.0374(16) 0.0326(15) -0.0047(12) 0.0052(13) -0.0037(13)
C15 0.0526(19) 0.0364(18) 0.0412(17) -0.0029(14) 0.0069(15) -0.0127(16)
C16 0.0396(18) 0.0488(19) 0.0417(17) -0.0037(14) 0.0040(14) -0.0066(16)
C17 0.0435(17) 0.0421(17) 0.0324(15) -0.0013(13) 0.0081(13) 0.0025(14)
C18 0.054(2) 0.0370(19) 0.0478(19) -0.0049(15) 0.0066(16) -0.0076(16)
C19 0.0398(17) 0.0457(19) 0.0491(19) -0.0079(14) 0.0011(15) -0.0053(15)

loop_
_atom_type_symbol
_atom_type_description
_atom_type_scat_dispersion_real
_atom_type_scat_dispersion_imag
_atom_type_scat_source
C C 0.0033 0.0016 'International Tables Vol C Tables 4.2.6.8 and 6.1.1.4'
H H 0.0000 0.0000 'International Tables Vol C Tables 4.2.6.8 and 6.1.1.4'
N N 0.0061 0.0033 'International Tables Vol C Tables 4.2.6.8 and 6.1.1.4'
O O 0.0106 0.0060 'International Tables Vol C Tables 4.2.6.8 and 6.1.1.4'
S S 0.1246 0.1234 'International Tables Vol C Tables 4.2.6.8 and 6.1.1.4'

loop_
_geom_angle_atom_site_label_1
_geom_angle_atom_site_label_2
_geom_angle_atom_site_label_3
_geom_angle
O1 S O2 120.46(13)
O1 S N1 107.39(12)
O2 S N1 106.99(12)
O1 S C14 107.41(12)
O2 S C14 106.75(13)
N1 S C14 107.19(12)
C5 N1 C1 112.3(2)
C5 N1 S 119.66(18)
C1 N1 S 118.27(19)
O4 N2 O3 124.2(3)
O4 N2 C17 117.9(3)
O3 N2 C17 118.0(3)
N1 C1 C2 111.3(3)
N1 C1 H1 112.1(18)
C2 C1 H1 106.1(19)
N1 C1 H2 110.1(17)
C2 C1 H2 108.1(17)
H1 C1 H2 109(3)
C3 C2 C1 122.9(3)
C3 C2 C6 125.3(3)
C1 C2 C6 111.7(3)
C2 C3 C4 121.1(3)
C2 C3 C10 124.0(3)
C4 C3 C10 114.9(3)
C5 C4 C9 111.8(3)
C5 C4 C3 111.0(2)
C9 C4 C3 112.7(3)
C5 C4 H3 108.2(17)
C9 C4 H3 106.6(17)
C3 C4 H3 106.2(17)
N1 C5 C4 107.7(2)
N1 C5 H4 110.2
C4 C5 H4 110.2
N1 C5 H5 110.2
C4 C5 H5 110.2
H4 C5 H5 108.5
C7 C6 C2 113.4(3)
C7 C6 H6 103(2)
C2 C6 H6 111(2)
C7 C6 H7 112(2)
C2 C6 H7 110.4(19)
H6 C6 H7 107(3)
C8 C7 C6 126.0(6)
C8 C7 H8 112(3)
C6 C7 H8 121(3)
C7 C8 H9 120.0
C7 C8 H10 120.0
H9 C8 H10 120.0
C4 C9 H11 110(2)
C4 C9 H12 109(2)
H11 C9 H12 103(3)
C4 C9 H13 114(2)
H11 C9 H13 111(3)
H12 C9 H13 109(3)
C11 C10 C3 116.1(3)
C11 C10 H14 103(2)
C3 C10 H14 115(2)
C11 C10 H15 103.7(19)
C3 C10 H15 114.2(19)
H14 C10 H15 104(3)
C10 C11 C12 112.8(4)
C10 C11 H16 105(2)
C12 C11 H16 115(3)
C10 C11 H17 111(3)
C12 C11 H17 116(3)
H16 C11 H17 95(3)
C13 C12 C11 114.4(5)
C13 C12 H18 108.7
C11 C12 H18 108.7
C13 C12 H19 108.7
C11 C12 H19 108.7
H18 C12 H19 107.6
C12 C13 H22 109.5
C12 C13 H21 109.5
H22 C13 H21 109.5
C12 C13 H20 109.5
H22 C13 H20 109.5
H21 C13 H20 109.5
C15 C14 C19 120.1(3)
C15 C14 S 120.6(2)
C19 C14 S 119.3(2)
C16 C15 C14 120.3(3)
C16 C15 H23 120.6(16)
C14 C15 H23 119.1(16)
C17 C16 C15 118.4(3)
C17 C16 H24 119.6(16)
C15 C16 H24 122.0(16)
C16 C17 C18 122.8(3)
C16 C17 N2 119.0(3)
C18 C17 N2 118.2(3)
C19 C18 C17 118.4(3)
C19 C18 H25 123.3(16)
C17 C18 H25 118.3(16)
C18 C19 C14 120.0(3)
C18 C19 H26 119.3(16)
C14 C19 H26 120.7(16)

loop_
_geom_bond_atom_site_label_1
_geom_bond_atom_site_label_2
_geom_bond_distance
S O1 1.423(2)
S O2 1.4264(19)
S N1 1.620(2)
S C14 1.772(3)
N1 C5 1.467(3)
N1 C1 1.468(4)
N2 O4 1.213(3)
N2 O3 1.220(3)
N2 C17 1.485(4)
C1 C2 1.504(4)
C1 H1 0.96(3)
C1 H2 0.991(17)
C2 C3 1.327(4)
C2 C6 1.509(4)
C3 C4 1.520(4)
C3 C10 1.522(4)
C4 C5 1.513(4)
C4 C9 1.519(5)
C4 H3 0.91(3)
C5 H4 0.9700
C5 H5 0.9700
C6 C7 1.453(5)
C6 H6 0.92(3)
C6 H7 0.99(3)
C7 C8 1.268(6)
C7 H8 0.947(18)
C8 H9 0.9300
C8 H10 0.9300
C9 H11 1.00(3)
C9 H12 0.96(3)
C9 H13 0.951(18)
C10 C11 1.495(5)
C10 H14 0.982(18)
C10 H15 0.981(17)
C11 C12 1.542(6)
C11 H16 0.93(4)
C11 H17 0.988(19)
C12 C13 1.417(6)
C12 H18 0.9700
C12 H19 0.9700
C13 H22 0.9600
C13 H21 0.9600
C13 H20 0.9600
C14 C15 1.379(4)
C14 C19 1.390(4)
C15 C16 1.376(4)
C15 H23 0.899(16)
C16 C17 1.367(4)
C16 H24 0.925(16)
C17 C18 1.378(4)
C18 C19 1.370(4)
C18 H25 0.92(2)
C19 H26 0.917(16)

loop_
_geom_torsion_atom_site_label_1
_geom_torsion_atom_site_label_2
_geom_torsion_atom_site_label_3
_geom_torsion_atom_site_label_4
_geom_torsion
O1 S N1 C5 -174.8(2)
O2 S N1 C5 -44.2(2)
C14 S N1 C5 70.0(2)
O1 S N1 C1 41.9(3)
O2 S N1 C1 172.5(2)
C14 S N1 C1 -73.3(3)
C5 N1 C1 C2 46.9(3)
S N1 C1 C2 -167.2(2)
N1 C1 C2 C3 -12.8(4)
N1 C1 C2 C6 168.0(3)
C1 C2 C3 C4 0.2(5)
C6 C2 C3 C4 179.3(3)
C1 C2 C3 C10 -179.3(3)
C6 C2 C3 C10 -0.2(5)
C2 C3 C4 C5 -20.0(4)
C10 C3 C4 C5 159.5(3)
C2 C3 C4 C9 106.3(4)
C10 C3 C4 C9 -74.1(4)
C1 N1 C5 C4 -67.5(3)
S N1 C5 C4 147.2(2)
C9 C4 C5 N1 -75.4(3)
C3 C4 C5 N1 51.4(3)
C3 C2 C6 C7 111.1(5)
C1 C2 C6 C7 -69.7(5)
C2 C6 C7 C8 118.3(5)
C2 C3 C10 C11 -81.6(5)
C4 C3 C10 C11 98.9(4)
C3 C10 C11 C12 -174.6(4)
C10 C11 C12 C13 174.7(5)
O1 S C14 C15 161.0(2)
O2 S C14 C15 30.5(3)
N1 S C14 C15 -83.9(2)
O1 S C14 C19 -20.5(3)
O2 S C14 C19 -151.0(2)
N1 S C14 C19 94.6(2)
C19 C14 C15 C16 -1.4(4)
S C14 C15 C16 177.0(2)
C14 C15 C16 C17 -0.7(4)
C15 C16 C17 C18 2.1(4)
C15 C16 C17 N2 -177.0(2)
O4 N2 C17 C16 -1.4(4)
O3 N2 C17 C16 177.0(3)
O4 N2 C17 C18 179.4(2)
O3 N2 C17 C18 -2.1(4)
C16 C17 C18 C19 -1.4(4)
N2 C17 C18 C19 177.7(3)
C17 C18 C19 C14 -0.8(4)
C15 C14 C19 C18 2.2(4)
S C14 C19 C18 -176.3(2)

loop_
_cod_related_entry_id
_cod_related_entry_database
_cod_related_entry_code
1 ChemSpider 4142799
